data_2016891
loop_
_publ_author_name
'Gueho, C.'
'Borel, M. M.'
'Grandin, A.'
'Leclaire, A.'
'Raveau, B.'

_publ_section_title
;
 Structure of Ba~0.84~Rb~3~Nb~8~P~5~O~34~
;
_journal_issue 11
_journal_name_full 'Acta Crystallographica Section C'
_journal_page_first 2066
_journal_page_last 2067
_journal_paper_doi 10.1107/S0108270192006784
_journal_volume 48
_journal_year 1992
_chemical_formula_sum 'Ba0.84 Nb8 O34 P5 Rb3'
_chemical_formula_weight 1814
_symmetry_cell_setting tetragonal
_symmetry_space_group_name_Hall 'P -4 -2'
_symmetry_space_group_name_H-M 'P -4 m 2'
_atom_type_scat_source 'International Tables Vol IV'
_cell_angle_alpha 90.0
_cell_angle_beta 90.0
_cell_angle_gamma 90.0
_cell_formula_units_Z 1
_cell_length_a 10.6604(8)
_cell_length_b 10.6604(8)
_cell_length_c 6.4434(4)
_cell_measurement_reflns_used 25
_cell_measurement_temperature 294
_cell_measurement_theta_max 25
_cell_measurement_theta_min 18
_cell_volume 732.20(10)
_diffrn_measurement_device 'Enraf-Nonius CAD-4'
_diffrn_measurement_method 'Bisecting geometry with \w--4/3\q'
_diffrn_radiation_type 'Mo K\a'
_diffrn_radiation_wavelength 0.71073
_diffrn_reflns_limit_h_max 21
_diffrn_reflns_limit_h_min 0
_diffrn_reflns_limit_k_max 21
_diffrn_reflns_limit_k_min 0
_diffrn_reflns_limit_l_max 12
_diffrn_reflns_limit_l_min 0
_diffrn_reflns_number 3414
_diffrn_reflns_theta_max 45
_diffrn_standards_decay_% <0.1
_diffrn_standards_interval_time 50
_diffrn_standards_number 3
_exptl_absorpt_coefficient_mu 9.2
_exptl_absorpt_correction_type none
_exptl_crystal_colour black
_exptl_crystal_density_diffrn 4.11
_exptl_crystal_description Rod
_exptl_crystal_size_max 0.103
_exptl_crystal_size_mid 0.032
_exptl_crystal_size_min 0.026
_refine_diff_density_max 2.7
_refine_ls_goodness_of_fit_obs 1.009
_refine_ls_number_parameters 70
_refine_ls_number_reflns 975
_refine_ls_R_factor_obs 0.039
_refine_ls_shift/esd_max 0.004
_refine_ls_structure_factor_coef F
_refine_ls_weighting_details 'w = F sin(\q/\l)'
_refine_ls_weighting_scheme calc
_refine_ls_wR_factor_obs 0.046
_reflns_number_observed 975
_reflns_number_total 3414
_reflns_observed_criterion I>3\s(I)
_cod_data_source_file pa1000.cif
_cod_data_source_block pa1000_structure_1_of_1
_cod_depositor_comments
;
The following automatic conversions were performed:

'_refine_ls_weighting_scheme' value 'w = F sin(\q/\l)' was changed to
'calc'. New tag '_refine_ls_weighting_details' was created. The value
of the new tag was set to 'w = F sin(\q/\l)'.

Automatic conversion script
Id: cif_fix_values 3143 2015-03-26 13:38:13Z robertas 
;
_cod_original_formula_sum 'Ba0.84 Rb3 Nb8 P5 O34'
_cod_database_code 2016891

loop_
_atom_site_label
_atom_site_fract_x
_atom_site_fract_y
_atom_site_fract_z
Ba .5 .5 .5
Rb(1) .0 .0 .5
Rb(2) .0 .5 .2912(4)
Nb(1) .5 .18040(10) .1991(2)
Nb(2) .17662(7) .17662(7) .0
P(1) .5 .5 .0
P(2) .2423(2) .2423(2) .5
O(1) .5 .0 .256(2)
O(2) .3658(5) .1746(7) .0250(10)
O(3) .3811(7) .2211(8) .4510(10)
O(4) .5 .3840(10) .143(2)
O(5) .1780(10) .0 .032(2)
O(6) .1611(6) .2017(6) .3130(10)

_cod_duplicate_entry 1001535
